data_1568144
loop_
_publ_author_name
'Zhou, Xiuquan'
'Kolluru, Venkata Surya Chaitanya'
'Xu, Wenqian'
'Wang, Luqing'
'Chang, Tieyan'
'Chen, Yu-Sheng'
'Yu, Lei'
'Wen, Jianguo'
'Chan, Maria K. Y.'
'Chung, Duck Young'
'Kanatzidis, Mercouri G.'

_publ_section_title
;
 Discovery of chalcogenides structures and compositions using mixed fluxes
;
_journal_issue 7938
_journal_name_full Nature
_journal_page_first 72
_journal_page_last 77
_journal_paper_doi 10.1038/s41586-022-05307-7
_journal_volume 612
_journal_year 2022
_chemical_formula_moiety '0.5(Cu5.56 Na1.66 Se4)'
_chemical_formula_sum 'Cu2.78 Na0.84 Se2'
_chemical_formula_weight 353.76
_space_group_crystal_system monoclinic
_space_group_IT_number 12
_space_group_name_Hall '-C 2y'
_space_group_name_H-M_alt 'C 1 2/m 1'
_atom_sites_solution_hydrogens .
_atom_sites_solution_primary dual
_audit_contact_author_name
;
;
_audit_creation_date 2021-03-18
_audit_creation_method
;
Olex2 1.2
(compiled 2018.05.29 svn.r3508 for OlexSys, GUI svn.r5506)
;
_cell_angle_alpha 90
_cell_angle_beta 108.39(3)
_cell_angle_gamma 90
_cell_formula_units_Z 2
_cell_length_a 7.0555(14)
_cell_length_b 4.0808(8)
_cell_length_c 7.9345(16)
_cell_measurement_reflns_used 623
_cell_measurement_temperature 293(2)
_cell_measurement_theta_max 58.3
_cell_measurement_theta_min 10.8
_cell_volume 216.78(8)
_computing_molecular_graphics 'Olex2 (Dolomanov et al., 2009)'
_computing_publication_material 'Olex2 (Dolomanov et al., 2009)'
_computing_structure_refinement 'ShelXL (Sheldrick, 2015)'
_computing_structure_solution 'ShelXT (Sheldrick, 2015)'
_diffrn_ambient_temperature 293(2)
_diffrn_measured_fraction_theta_full 0.908
_diffrn_measured_fraction_theta_max 0.908
_diffrn_measurement_device_type 'Bruker APEX-II CCD'
_diffrn_measurement_method '\w scans'
_diffrn_radiation_type MoK\a
_diffrn_radiation_wavelength 0.71073
_diffrn_reflns_av_R_equivalents 0.1394
_diffrn_reflns_av_unetI/netI 0.0991
_diffrn_reflns_Laue_measured_fraction_full 0.908
_diffrn_reflns_Laue_measured_fraction_max 0.908
_diffrn_reflns_limit_h_max 9
_diffrn_reflns_limit_h_min -5
_diffrn_reflns_limit_k_max 3
_diffrn_reflns_limit_k_min -5
_diffrn_reflns_limit_l_max 11
_diffrn_reflns_limit_l_min -11
_diffrn_reflns_number 306
_diffrn_reflns_point_group_measured_fraction_full 0.908
_diffrn_reflns_point_group_measured_fraction_max 0.908
_diffrn_reflns_theta_full 25.242
_diffrn_reflns_theta_max 29.151
_diffrn_reflns_theta_min 5.416
_diffrn_standards_number 0
_exptl_absorpt_coefficient_mu 30.183
_exptl_absorpt_correction_type none
_exptl_crystal_colour silver
_exptl_crystal_density_diffrn 5.419
_exptl_crystal_description Plate
_exptl_crystal_F_000 316
_refine_diff_density_max 2.381
_refine_diff_density_min -1.649
_refine_diff_density_rms 0.567
_refine_ls_extinction_coef .
_refine_ls_extinction_method none
_refine_ls_goodness_of_fit_ref 0.938
_refine_ls_hydrogen_treatment undef
_refine_ls_matrix_type full
_refine_ls_number_parameters 26
_refine_ls_number_reflns 306
_refine_ls_number_restraints 0
_refine_ls_restrained_S_all 0.938
_refine_ls_R_factor_all 0.1577
_refine_ls_R_factor_gt 0.1039
_refine_ls_shift/su_max 0.002
_refine_ls_shift/su_mean 0.000
_refine_ls_structure_factor_coef Fsqd
_refine_ls_weighting_details 'w=1/[\s^2^(Fo^2^)+(0.1944P)^2^] where P=(Fo^2^+2Fc^2^)/3'
_refine_ls_weighting_scheme calc
_refine_ls_wR_factor_gt 0.2562
_refine_ls_wR_factor_ref 0.2881
_reflns_Friedel_coverage 0.000
_reflns_Friedel_fraction_full .
_reflns_Friedel_fraction_max .
_reflns_number_gt 150
_reflns_number_total 306
_reflns_threshold_expression 'I > 2\s(I)'
_cod_data_source_file X_NaCu3Se2.cif
_cod_data_source_block X
_cod_original_cell_volume 216.79(8)
_cod_database_code 1568144
_shelx_shelxl_version_number 2018/3
_shelx_space_group_comment
;
The symmetry employed for this shelxl refinement is uniquely defined
by the following loop, which should always be used as a source of
symmetry information in preference to the above space-group names.
They are only intended as comments.
;
_olex2_refinement_description
;
;
_olex2_submission_special_instructions 'No special instructions were received'

loop_
_space_group_symop_operation_xyz
'x, y, z'
'-x, y, -z'
'x+1/2, y+1/2, z'
'-x+1/2, y+1/2, -z'
'-x, -y, -z'
'x, -y, z'
'-x+1/2, -y+1/2, -z'
'x+1/2, -y+1/2, z'

loop_
_atom_site_label
_atom_site_type_symbol
_atom_site_fract_x
_atom_site_fract_y
_atom_site_fract_z
_atom_site_U_iso_or_equiv
_atom_site_adp_type
_atom_site_occupancy
_atom_site_site_symmetry_order
_atom_site_calc_flag
_atom_site_refinement_flags_posn
_atom_site_refinement_flags_adp
_atom_site_refinement_flags_occupancy
_atom_site_disorder_assembly
_atom_site_disorder_group
Se01 Se 0.7417(5) 1.000000 0.7447(5) 0.0445(13) Uani 1 2 d S T P . .
Cu02 Cu 0.5558(10) 0.500000 0.6820(9) 0.049(2) Uani 0.72(3) 2 d S T P . .
Cu03 Cu 0.646(2) 1.000000 0.4371(11) 0.131(9) Uani 0.67(5) 2 d S T P . .
Na04 Na 0.500000 1.000000 1.000000 0.043(8) Uani 0.83(8) 4 d S T P . .

loop_
_atom_site_aniso_label
_atom_site_aniso_U_11
_atom_site_aniso_U_22
_atom_site_aniso_U_33
_atom_site_aniso_U_23
_atom_site_aniso_U_13
_atom_site_aniso_U_12
Se01 0.041(2) 0.0310(15) 0.060(2) 0.000 0.0137(14) 0.000
Cu02 0.054(4) 0.033(3) 0.063(4) 0.000 0.023(3) 0.000
Cu03 0.136(14) 0.199(19) 0.042(6) 0.000 0.008(5) 0.000
Na04 0.041(13) 0.030(10) 0.059(15) 0.000 0.018(10) 0.000

loop_
_atom_type_symbol
_atom_type_description
_atom_type_scat_dispersion_real
_atom_type_scat_dispersion_imag
_atom_type_scat_source
Cu Cu 0.3201 1.2651 'International Tables Vol C Tables 4.2.6.8 and 6.1.1.4'
Na Na 0.0362 0.0249 'International Tables Vol C Tables 4.2.6.8 and 6.1.1.4'
Se Se -0.0929 2.2259 'International Tables Vol C Tables 4.2.6.8 and 6.1.1.4'

loop_
_geom_angle_atom_site_label_1
_geom_angle_atom_site_label_2
_geom_angle_atom_site_label_3
_geom_angle
_geom_angle_site_symmetry_1
_geom_angle_site_symmetry_3
Cu02 Se01 Cu02 117.1(3) 1_565 .
Cu02 Se01 Cu02 115.80(19) 1_565 3
Cu02 Se01 Cu02 115.80(19) . 3
Cu02 Se01 Cu03 59.2(3) . 7_666
Cu02 Se01 Cu03 57.3(3) 3 7_666
Cu02 Se01 Cu03 138.8(3) . 7_676
Cu02 Se01 Cu03 58.96(17) 1_565 5_676
Cu02 Se01 Cu03 138.8(3) 1_565 7_666
Cu02 Se01 Cu03 137.8(3) 3 5_676
Cu02 Se01 Cu03 57.3(3) 3 7_676
Cu02 Se01 Cu03 59.2(3) 1_565 7_676
Cu02 Se01 Cu03 58.96(17) . 5_676
Cu02 Se01 Na04 74.95(15) . 3_545
Cu02 Se01 Na04 74.95(15) 1_565 3
Cu02 Se01 Na04 75.04(14) 3 3
Cu02 Se01 Na04 152.2(2) 1_565 3_545
Cu02 Se01 Na04 75.62(19) 1_565 .
Cu02 Se01 Na04 152.2(2) . 3
Cu02 Se01 Na04 75.62(19) . .
Cu02 Se01 Na04 75.04(14) 3 3_545
Cu02 Se01 Na04 151.9(2) 3 .
Cu03 Se01 Cu02 79.8(3) . .
Cu03 Se01 Cu02 76.4(4) . 3
Cu03 Se01 Cu02 79.8(3) . 1_565
Cu03 Se01 Cu03 97.6(3) 5_676 7_676
Cu03 Se01 Cu03 61.4(6) . 5_676
Cu03 Se01 Cu03 59.0(3) . 7_676
Cu03 Se01 Cu03 97.6(3) 5_676 7_666
Cu03 Se01 Cu03 59.0(3) . 7_666
Cu03 Se01 Cu03 95.6(4) 7_666 7_676
Cu03 Se01 Na04 128.0(2) . 3_545
Cu03 Se01 Na04 68.99(18) 7_676 3
Cu03 Se01 Na04 129.4(3) 7_666 3
Cu03 Se01 Na04 128.0(2) . 3
Cu03 Se01 Na04 131.7(2) 7_676 .
Cu03 Se01 Na04 131.7(2) 7_666 .
Cu03 Se01 Na04 68.99(18) 7_666 3_545
Cu03 Se01 Na04 131.7(4) . .
Cu03 Se01 Na04 131.19(14) 5_676 3
Cu03 Se01 Na04 131.19(14) 5_676 3_545
Cu03 Se01 Na04 129.4(3) 7_676 3_545
Cu03 Se01 Na04 70.3(3) 5_676 .
Na04 Se01 Na04 84.26(8) . 3_545
Na04 Se01 Na04 84.26(8) . 3
Na04 Se01 Na04 84.21(9) 3 3_545
Se01 Cu02 Se01 117.1(3) 1_545 .
Se01 Cu02 Se01 115.80(19) 1_545 3_445
Se01 Cu02 Se01 115.80(19) . 3_445
Se01 Cu02 Cu02 100.1(2) 1_545 5_666
Se01 Cu02 Cu02 100.1(2) . 5_666
Se01 Cu02 Cu02 103.8(4) 3_445 5_666
Se01 Cu02 Cu03 50.2(3) 3_445 3_445
Se01 Cu02 Cu03 170.3(3) 1_545 5_676
Se01 Cu02 Cu03 68.1(4) 3_445 5_666
Se01 Cu02 Cu03 119.8(4) . 1_545
Se01 Cu02 Cu03 121.7(3) 3_445 1_545
Se01 Cu02 Cu03 67.5(2) . 7_666
Se01 Cu02 Cu03 119.97(17) 1_545 3_445
Se01 Cu02 Cu03 170.8(4) 3_445 7_666
Se01 Cu02 Cu03 170.3(3) . 5_666
Se01 Cu02 Cu03 68.1(4) 3_445 5_676
Se01 Cu02 Cu03 119.97(17) . 3_445
Se01 Cu02 Cu03 119.8(4) 1_545 .
Se01 Cu02 Cu03 65.9(3) 1_545 5_666
Se01 Cu02 Cu03 121.7(3) 3_445 .
Se01 Cu02 Cu03 49.02(18) . .
Se01 Cu02 Cu03 65.9(3) . 5_676
Se01 Cu02 Cu03 49.02(18) 1_545 1_545
Se01 Cu02 Cu03 67.5(2) 1_545 7_666
Se01 Cu02 Na04 60.94(14) 3_445 .
Se01 Cu02 Na04 61.41(16) 1_545 3_545
Se01 Cu02 Na04 123.1(2) 3_445 3_545
Se01 Cu02 Na04 60.84(13) . .
Se01 Cu02 Na04 123.2(2) 1_545 .
Se01 Cu02 Na04 61.41(16) . 3_545
Cu02 Cu02 Cu03 51.1(2) 5_666 1_545
Cu02 Cu02 Cu03 51.1(2) 5_666 .
Cu02 Cu02 Cu03 53.6(3) 5_666 3_445
Cu02 Cu02 Na04 136.65(19) 5_666 .
Cu02 Cu02 Na04 133.1(4) 5_666 3_545
Cu03 Cu02 Cu02 70.2(3) 5_666 5_666
Cu03 Cu02 Cu02 66.9(3) 7_666 5_666
Cu03 Cu02 Cu02 70.2(3) 5_676 5_666
Cu03 Cu02 Cu03 107.3(3) 5_666 7_666
Cu03 Cu02 Cu03 121.3(3) 5_676 1_545
Cu03 Cu02 Cu03 120.5(4) 7_666 3_445
Cu03 Cu02 Cu03 54.2(6) 5_666 1_545
Cu03 Cu02 Cu03 54.8(3) 5_666 3_445
Cu03 Cu02 Cu03 86.4(3) 3_445 1_545
Cu03 Cu02 Cu03 53.0(4) 7_666 .
Cu03 Cu02 Cu03 121.3(3) 5_666 .
Cu03 Cu02 Cu03 107.3(3) 5_676 7_666
Cu03 Cu02 Cu03 53.0(4) 7_666 1_545
Cu03 Cu02 Cu03 86.4(3) 3_445 .
Cu03 Cu02 Cu03 54.2(6) 5_676 .
Cu03 Cu02 Cu03 85.0(4) 1_545 .
Cu03 Cu02 Cu03 109.6(5) 5_666 5_676
Cu03 Cu02 Cu03 54.8(3) 5_676 3_445
Cu03 Cu02 Na04 98.5(3) 1_545 3_545
Cu03 Cu02 Na04 66.2(2) 7_666 3_545
Cu03 Cu02 Na04 100.0(3) 3_445 .
Cu03 Cu02 Na04 172.2(3) 1_545 .
Cu03 Cu02 Na04 125.5(2) 7_666 .
Cu03 Cu02 Na04 66.5(2) 5_676 .
Cu03 Cu02 Na04 124.9(2) 5_676 3_545
Cu03 Cu02 Na04 98.5(3) . 3_545
Cu03 Cu02 Na04 126.3(4) 5_666 .
Cu03 Cu02 Na04 173.3(4) 3_445 3_545
Cu03 Cu02 Na04 124.9(2) 5_666 3_545
Cu03 Cu02 Na04 99.85(14) . .
Na04 Cu02 Na04 74.79(12) 3_545 .
Se01 Cu03 Se01 121.0(3) . 7_666
Se01 Cu03 Se01 95.6(4) 7_666 7_676
Se01 Cu03 Se01 97.6(3) 5_676 7_676
Se01 Cu03 Se01 97.6(3) 5_676 7_666
Se01 Cu03 Se01 118.6(6) . 5_676
Se01 Cu03 Se01 121.0(3) . 7_676
Se01 Cu03 Cu02 51.2(2) . 1_565
Se01 Cu03 Cu02 109.9(4) . 5_676
Se01 Cu03 Cu02 109.9(4) . 5_666
Se01 Cu03 Cu02 87.6(4) 5_676 1_565
Se01 Cu03 Cu02 87.8(4) 7_676 3
Se01 Cu03 Cu02 87.8(4) 7_666 3
Se01 Cu03 Cu02 53.4(3) . 3
Se01 Cu03 Cu02 172.2(4) 7_666 1_565
Se01 Cu03 Cu02 89.44(11) 7_676 1_565
Se01 Cu03 Cu02 112.8(5) . 7_666
Se01 Cu03 Cu02 172.0(5) 5_676 3
Se01 Cu03 Cu03 69.2(4) . 7_666
Se01 Cu03 Cu03 69.2(4) . 7_676
Se01 Cu03 Cu03 65.9(4) . 5_676
Cu02 Cu03 Se01 55.1(3) 5_676 5_676
Cu02 Cu03 Se01 129.1(4) 5_676 7_666
Cu02 Cu03 Se01 128.6(4) 7_666 5_676
Cu02 Cu03 Se01 129.1(4) 5_666 7_676
Cu02 Cu03 Se01 55.1(3) 5_666 5_676
Cu02 Cu03 Se01 53.3(3) 7_666 7_676
Cu02 Cu03 Se01 53.3(3) 7_666 7_666
Cu02 Cu03 Se01 54.59(19) 5_676 7_676
Cu02 Cu03 Se01 54.59(19) 5_666 7_666
Cu02 Cu03 Cu02 86.4(3) 3 1_565
Cu02 Cu03 Cu02 125.2(3) 5_666 3
Cu02 Cu03 Cu02 125.8(6) 5_666 1_565
Cu02 Cu03 Cu02 107.3(3) 5_676 7_666
Cu02 Cu03 Cu02 107.3(3) 5_666 7_666
Cu02 Cu03 Cu02 127.0(4) 7_666 1_565
Cu02 Cu03 Cu02 58.7(3) 5_676 1_565
Cu02 Cu03 Cu02 125.2(3) 5_676 3
Cu02 Cu03 Cu02 109.6(5) 5_666 5_676
Cu02 Cu03 Cu02 59.5(4) 7_666 3
Cu02 Cu03 Cu03 73.4(5) 5_666 5_676
Cu02 Cu03 Cu03 178.9(5) 5_666 7_676
Cu02 Cu03 Cu03 71.3(3) 5_676 7_676
Cu02 Cu03 Cu03 178.9(5) 5_676 7_666
Cu02 Cu03 Cu03 71.3(3) 5_666 7_666
Cu02 Cu03 Cu03 73.4(5) 5_676 5_676
Cu03 Cu03 Se01 51.8(3) 7_666 7_666
Cu03 Cu03 Se01 127.2(4) 5_676 7_676
Cu03 Cu03 Se01 125.7(5) 7_676 5_676
Cu03 Cu03 Se01 125.3(9) 7_666 7_676
Cu03 Cu03 Se01 125.7(6) 7_666 5_676
Cu03 Cu03 Se01 51.8(3) 7_676 7_676
Cu03 Cu03 Se01 127.2(4) 5_676 7_666
Cu03 Cu03 Se01 125.3(9) 7_676 7_666
Cu03 Cu03 Se01 52.7(5) 5_676 5_676
Cu03 Cu03 Cu02 120.4(5) 7_666 1_565
Cu03 Cu03 Cu02 72.8(7) 7_676 7_666
Cu03 Cu03 Cu02 54.2(4) 7_676 1_565
Cu03 Cu03 Cu02 53.9(5) 7_676 3
Cu03 Cu03 Cu02 72.8(7) 7_666 7_666
Cu03 Cu03 Cu02 53.9(5) 7_666 3
Cu03 Cu03 Cu02 119.3(5) 5_676 3
Cu03 Cu03 Cu02 52.4(3) 5_676 1_565
Cu03 Cu03 Cu02 178.8(6) 5_676 7_666
Cu03 Cu03 Cu03 106.5(6) 7_676 5_676
Cu03 Cu03 Cu03 107.7(10) 7_676 7_666
Cu03 Cu03 Cu03 106.5(6) 7_666 5_676
Se01 Na04 Se01 95.74(8) 5_677 3_455
Se01 Na04 Se01 95.74(8) . 7_667
Se01 Na04 Se01 95.74(8) . 7_677
Se01 Na04 Se01 180.0 3_455 7_667
Se01 Na04 Se01 95.79(9) 3_445 7_667
Se01 Na04 Se01 180.0 5_677 .
Se01 Na04 Se01 84.26(8) 5_677 7_677
Se01 Na04 Se01 84.21(9) 7_677 7_667
Se01 Na04 Se01 84.26(8) . 3_445
Se01 Na04 Se01 95.79(9) 7_677 3_455
Se01 Na04 Se01 180.0 7_677 3_445
Se01 Na04 Se01 84.26(8) . 3_455
Se01 Na04 Se01 84.21(9) 3_445 3_455
Se01 Na04 Se01 84.26(8) 5_677 7_667
Se01 Na04 Se01 95.74(8) 5_677 3_445
Se01 Na04 Cu02 94.97(14) 5_677 7_667
Se01 Na04 Cu02 43.54(10) 5_677 5_677
Se01 Na04 Cu02 135.98(14) 7_677 .
Se01 Na04 Cu02 84.58(11) 7_667 .
Se01 Na04 Cu02 136.36(6) 7_667 3_455
Se01 Na04 Cu02 43.54(10) . .
Se01 Na04 Cu02 95.42(11) 3_455 .
Se01 Na04 Cu02 85.03(14) . 7_667
Se01 Na04 Cu02 43.64(6) 3_445 3_455
Se01 Na04 Cu02 135.98(14) 3_445 5_677
Se01 Na04 Cu02 43.64(6) 3_455 3_455
Se01 Na04 Cu02 43.64(6) 7_677 7_667
Se01 Na04 Cu02 85.03(14) 5_677 3_455
Se01 Na04 Cu02 44.02(14) 3_445 .
Se01 Na04 Cu02 94.97(14) . 3_455
Se01 Na04 Cu02 136.36(6) 3_445 7_667
Se01 Na04 Cu02 44.02(14) 7_677 5_677
Se01 Na04 Cu02 136.46(10) . 5_677
Se01 Na04 Cu02 84.58(11) 3_455 5_677
Se01 Na04 Cu02 136.36(6) 3_455 7_667
Se01 Na04 Cu02 136.46(10) 5_677 .
Se01 Na04 Cu02 95.42(11) 7_667 5_677
Se01 Na04 Cu02 43.64(6) 7_667 7_667
Se01 Na04 Cu02 136.36(6) 7_677 3_455
Se01 Na04 Cu03 128.63(16) 3_445 1_556
Se01 Na04 Cu03 49.6(3) . 5_676
Se01 Na04 Cu03 130.4(3) 5_677 5_676
Se01 Na04 Cu03 51.37(16) 3_445 5_676
Se01 Na04 Cu03 51.37(16) 7_677 1_556
Se01 Na04 Cu03 128.63(16) 3_455 1_556
Se01 Na04 Cu03 49.6(3) 5_677 1_556
Se01 Na04 Cu03 130.4(3) . 1_556
Se01 Na04 Cu03 128.63(16) 7_677 5_676
Se01 Na04 Cu03 51.37(16) 7_667 1_556
Se01 Na04 Cu03 51.37(16) 3_455 5_676
Se01 Na04 Cu03 128.63(16) 7_667 5_676
Cu02 Na04 Cu02 105.21(13) 3_455 5_677
Cu02 Na04 Cu02 74.79(13) 3_455 .
Cu02 Na04 Cu02 105.21(13) 7_667 .
Cu02 Na04 Cu02 180.0(2) . 5_677
Cu02 Na04 Cu02 180.0 7_667 3_455
Cu02 Na04 Cu02 74.79(13) 7_667 5_677
Cu03 Na04 Cu02 135.94(16) 1_556 .
Cu03 Na04 Cu02 134.6(3) 5_676 7_667
Cu03 Na04 Cu02 134.6(3) 1_556 3_455
Cu03 Na04 Cu02 135.94(16) 5_676 5_677
Cu03 Na04 Cu02 45.4(3) 1_556 7_667
Cu03 Na04 Cu02 45.4(3) 5_676 3_455
Cu03 Na04 Cu02 44.06(16) 5_676 .
Cu03 Na04 Cu02 44.06(16) 1_556 5_677
Cu03 Na04 Cu03 180.0 5_676 1_556

loop_
_geom_bond_atom_site_label_1
_geom_bond_atom_site_label_2
_geom_bond_distance
_geom_bond_site_symmetry_2
Se01 Cu02 2.392(4) 1_565
Se01 Cu02 2.419(8) 3
Se01 Cu02 2.392(4) .
Se01 Cu03 2.317(9) .
Se01 Cu03 2.661(15) 5_676
Se01 Cu03 2.755(9) 7_666
Se01 Cu03 2.755(9) 7_676
Se01 Na04 3.043(3) 3
Se01 Na04 3.032(4) .
Se01 Na04 3.043(3) 3_545
Cu02 Cu02 2.743(13) 5_666
Cu02 Cu03 2.563(16) 7_666
Cu02 Cu03 2.930(15) 3_445
Cu02 Cu03 3.021(10) .
Cu02 Cu03 2.497(8) 5_676
Cu02 Cu03 3.021(10) 1_545
Cu02 Cu03 2.497(8) 5_666
Cu02 Na04 3.347(7) 3_545
Cu02 Na04 3.363(5) .
Cu03 Cu03 2.527(15) 7_676
Cu03 Cu03 2.527(15) 7_666
Cu03 Cu03 2.56(3) 5_676
